data_1010103
loop_
_publ_author_name
'Hoard, J. L.'
'Nordsieck, H. H.'

_publ_section_title
;
 The Structure of Potassium Molybdocyanide Dihydrate. The Configuration
 of the Molybdenum Octocyanide Group
;
_journal_coden_ASTM JACSAT
_journal_issue 10
_journal_name_full 'Journal of the American Chemical Society'
_journal_page_first 2853
_journal_page_last 2863
_journal_paper_doi 10.1021/ja01265a083
_journal_volume 61
_journal_year 1939
_chemical_formula_structural 'K4 (Mo (C N)8) (H2 O)2'
_chemical_formula_sum 'C8 H4 K4 Mo N8 O2'
_chemical_name_systematic 'Potassium octacyanomolybdate(IV) dihydrate'
_space_group_IT_number 62
_symmetry_cell_setting orthorhombic
_symmetry_space_group_name_Hall '-P 2ac 2n'
_symmetry_space_group_name_H-M 'P n m a'
_cell_angle_alpha 90
_cell_angle_beta 90
_cell_angle_gamma 90
_cell_formula_units_Z 4
_cell_length_a 16.55
_cell_length_b 11.7
_cell_length_c 8.68
_cell_volume 1680.8
_exptl_crystal_density_meas 1.94
_cod_database_code 1010103

loop_
_symmetry_equiv_pos_as_xyz
x,y,z
1/2+x,1/2-y,1/2-z
-x,1/2+y,-z
1/2-x,-y,1/2+z
-x,-y,-z
1/2-x,1/2+y,1/2+z
x,1/2-y,z
1/2+x,y,1/2-z

loop_
_atom_site_label
_atom_site_type_symbol
_atom_site_symmetry_multiplicity
_atom_site_Wyckoff_symbol
_atom_site_fract_x
_atom_site_fract_y
_atom_site_fract_z
_atom_site_occupancy
_atom_site_attached_hydrogens
_atom_site_calc_flag
K1 K1+ 8 d 0.147 0.042 0.69 1. 0 d
K2 K1+ 4 c 0.363 0.25 0.53 1. 0 d
K3 K1+ 4 c -0.037 0.25 0.477 1. 0 d
Mo1 Mo4+ 4 c 0.135 0.25 0.094 1. 0 d
C1 C2+ 8 d 0.036 0.15 0.18 1. 0 d
C2 C2+ 8 d 0.168 0.07 0.072 1. 0 d
C3 C2+ 4 c 0.059 0.25 -0.09 1. 0 d
C4 C2+ 4 c 0.214 0.25 -0.105 1. 0 d
C5 C2+ 4 c 0.264 0.25 0.175 1. 0 d
C6 C2+ 4 c 0.14 0.25 0.34 1. 0 d
N1 N3- 8 d -0.009 0.08 0.21 1. 0 d
N2 N3- 8 d 0.181 -0.025 0.055 1. 0 d
N3 N3- 4 c 0.015 0.25 -0.21 1. 0 d
N4 N3- 4 c 0.256 0.25 -0.216 1. 0 d
N5 N3- 4 c 0.325 0.25 0.214 1. 0 d
N6 N3- 4 c 0.14 0.25 0.467 1. 0 d
O1 O2- 8 d 0.11 -0.05 0.4 1. 2 d

loop_
_atom_type_symbol
_atom_type_oxidation_number
K1+ 1.000
Mo4+ 4.000
C2+ 2.000
N3- -3.000
O2- -2.000

loop_
_cod_related_entry_id
_cod_related_entry_database
_cod_related_entry_code
1 AMCSD 0017036
